data_7000127
loop_
_publ_author_name
'Sproules, Stephen A.'
'Morgan, Hugh T.'
'Doonan, Christian J.'
'White, Jonathan M.'
'Young, Charles G.'

_publ_section_title
;
 Synthesis and characterisation of second-generation metallodithiolene
 complexes of the type [Tp*ME(dithiolene)](M=Mo, W; E=O, S) and a novel
 'organoscorpionate' complex of tungsten.
;
_journal_issue 21
_journal_name_full 'Dalton transactions (Cambridge, England : 2003)'
_journal_page_first 3552
_journal_page_last 3557
_journal_paper_doi 10.1039/b506050h
_journal_year 2005
_chemical_formula_sum 'C27 H34 B N6 O8 S3 W'
_chemical_formula_weight 861.44
_chemical_name_systematic
;
?
;
_space_group_IT_number 2
_symmetry_cell_setting triclinic
_symmetry_space_group_name_Hall '-P 1'
_symmetry_space_group_name_H-M 'P -1'
_atom_sites_solution_hydrogens geom
_atom_sites_solution_primary direct
_atom_sites_solution_secondary difmap
_audit_creation_method SHELXL-97
_cell_angle_alpha 76.7550(10)
_cell_angle_beta 86.9340(10)
_cell_angle_gamma 70.7050(10)
_cell_formula_units_Z 2
_cell_length_a 9.7848(6)
_cell_length_b 12.0313(7)
_cell_length_c 15.8803(9)
_cell_measurement_reflns_used 7335
_cell_measurement_temperature 130(2)
_cell_measurement_theta_max 27.49
_cell_measurement_theta_min 2.21
_cell_volume 1717.04(18)
_computing_cell_refinement 'Bruker SMART'
_computing_data_collection 'Bruker SMART'
_computing_data_reduction 'Bruker SAINT'
_computing_molecular_graphics 'Bruker SHELXTL'
_computing_publication_material 'Bruker SHELXTL'
_computing_structure_refinement 'Bruker SHELXTL'
_computing_structure_solution 'Bruker SHELXTL'
_diffrn_ambient_temperature 130(2)
_diffrn_measured_fraction_theta_full 0.987
_diffrn_measured_fraction_theta_max 0.987
_diffrn_measurement_device_type 'CCD area detector'
_diffrn_measurement_method 'phi and omega scans'
_diffrn_radiation_monochromator graphite
_diffrn_radiation_source 'sealed tube'
_diffrn_radiation_type MoK\a
_diffrn_radiation_wavelength 0.71073
_diffrn_reflns_av_R_equivalents 0.0215
_diffrn_reflns_av_sigmaI/netI 0.0370
_diffrn_reflns_limit_h_max 10
_diffrn_reflns_limit_h_min -11
_diffrn_reflns_limit_k_max 12
_diffrn_reflns_limit_k_min -14
_diffrn_reflns_limit_l_max 15
_diffrn_reflns_limit_l_min -18
_diffrn_reflns_number 9082
_diffrn_reflns_theta_full 25.00
_diffrn_reflns_theta_max 25.00
_diffrn_reflns_theta_min 1.32
_exptl_absorpt_coefficient_mu 3.601
_exptl_absorpt_correction_T_max 1.0
_exptl_absorpt_correction_T_min 0.82
_exptl_absorpt_correction_type multi-scan
_exptl_absorpt_process_details SADABS
_exptl_crystal_colour red-black
_exptl_crystal_density_diffrn 1.666
_exptl_crystal_density_method 'not measured'
_exptl_crystal_description block
_exptl_crystal_F_000 858
_exptl_crystal_size_max 0.25
_exptl_crystal_size_mid 0.15
_exptl_crystal_size_min 0.10
_refine_diff_density_max 2.582
_refine_diff_density_min -0.608
_refine_diff_density_rms 0.118
_refine_ls_extinction_method none
_refine_ls_goodness_of_fit_ref 1.083
_refine_ls_hydrogen_treatment mixed
_refine_ls_matrix_type full
_refine_ls_number_parameters 429
_refine_ls_number_reflns 5972
_refine_ls_number_restraints 0
_refine_ls_restrained_S_all 1.083
_refine_ls_R_factor_all 0.0282
_refine_ls_R_factor_gt 0.0270
_refine_ls_shift/su_max 0.016
_refine_ls_shift/su_mean 0.000
_refine_ls_structure_factor_coef Fsqd
_refine_ls_weighting_details 'calc w=1/[\s^2^(Fo^2^)+(0.0456P)^2^+0.0000P] where P=(Fo^2^+2Fc^2^)/3'
_refine_ls_weighting_scheme calc
_refine_ls_wR_factor_gt 0.0709
_refine_ls_wR_factor_ref 0.0716
_reflns_number_gt 5725
_reflns_number_total 5972
_reflns_threshold_expression >2sigma(I)
_cod_data_source_file b506050h.txt
_cod_data_source_block jmwspr5
_cod_depositor_comments
;
The following automatic conversions were performed:
'_symmetry_cell_setting' value 'Triclinic' changed to 'triclinic'
according to '/home/saulius/struct/CIF-dictionaries/cif_core.dic'
dictionary named 'cif_core.dic' version 2.4.1 from
2010-06-29.

'_exptl_absorpt_correction_type' value 'multiscan' changed to
'multi-scan' according to
'/home/saulius/struct/CIF-dictionaries/cif_core.dic' dictionary named
'cif_core.dic' version 2.4.1 from 2010-06-29.

Automatic conversion script
Id: cif_fix_enum 1527 2010-12-29 10:47:43Z saulius 
;
_cod_original_cell_volume 1717.04(17)
_cod_original_sg_symbol_H-M 'P-1 '
_cod_database_code 7000127

loop_
_symmetry_equiv_pos_as_xyz
'x, y, z'
'-x, -y, -z'

loop_
_atom_site_label
_atom_site_type_symbol
_atom_site_fract_x
_atom_site_fract_y
_atom_site_fract_z
_atom_site_U_iso_or_equiv
_atom_site_adp_type
_atom_site_occupancy
_atom_site_symmetry_multiplicity
_atom_site_calc_flag
_atom_site_refinement_flags
_atom_site_disorder_assembly
_atom_site_disorder_group
H1 H 0.390(4) -0.006(3) 0.318(2) 0.022(9) Uiso 1 1 d . . .
C1 C 0.7745(4) 0.1481(3) 0.1238(2) 0.0197(7) Uani 1 1 d . . .
C2 C 0.8084(4) 0.3648(3) 0.3519(2) 0.0223(8) Uani 1 1 d . . .
C3 C 0.8054(4) 0.4235(3) 0.2677(2) 0.0198(7) Uani 1 1 d . . .
C4 C 0.6307(4) 0.1357(3) 0.1399(2) 0.0187(7) Uani 1 1 d . . .
C5 C 0.8464(4) 0.4055(3) 0.4276(2) 0.0255(8) Uani 1 1 d . . .
C6 C 0.7572(6) 0.5258(5) 0.5285(3) 0.0528(13) Uani 1 1 d . . .
H6A H 0.8226 0.5732 0.5114 0.079 Uiso 1 1 calc R . .
H6B H 0.8021 0.4567 0.5760 0.079 Uiso 1 1 calc R . .
H6C H 0.6657 0.5766 0.5474 0.079 Uiso 1 1 calc R . .
C7 C 0.8421(4) 0.5347(3) 0.2358(2) 0.0247(8) Uani 1 1 d . . .
C8 C 0.9070(6) 0.6886(4) 0.2796(3) 0.0427(11) Uani 1 1 d . . .
H8A H 0.9235 0.7111 0.3328 0.064 Uiso 1 1 calc R . .
H8B H 0.8266 0.7533 0.2459 0.064 Uiso 1 1 calc R . .
H8C H 0.9948 0.6765 0.2453 0.064 Uiso 1 1 calc R . .
C9 C 0.8144(4) 0.2207(3) 0.0420(3) 0.0268(8) Uani 1 1 d . . .
C10 C 0.9923(5) 0.3047(4) -0.0224(3) 0.0489(13) Uani 1 1 d . . .
H10A H 1.0929 0.2984 -0.0126 0.073 Uiso 1 1 calc R . .
H10B H 0.9297 0.3887 -0.0275 0.073 Uiso 1 1 calc R . .
H10C H 0.9848 0.2793 -0.0758 0.073 Uiso 1 1 calc R . .
C11 C 0.7359(4) -0.0253(3) 0.0126(3) 0.0306(9) Uani 1 1 d . . .
H11A H 0.6938 0.0599 -0.0168 0.046 Uiso 1 1 calc R . .
H11B H 0.7331 -0.0764 -0.0269 0.046 Uiso 1 1 calc R . .
H11C H 0.8366 -0.0417 0.0299 0.046 Uiso 1 1 calc R . .
C12 C 0.6510(4) -0.0523(3) 0.0908(2) 0.0239(8) Uani 1 1 d . . .
C13 C 0.5922(4) -0.1436(3) 0.1180(3) 0.0292(9) Uani 1 1 d . . .
H13 H 0.6017 -0.2083 0.0908 0.035 Uiso 1 1 calc R . .
C14 C 0.5164(5) -0.1234(3) 0.1924(3) 0.0307(9) Uani 1 1 d . . .
C15 C 0.4314(7) -0.1970(5) 0.2451(3) 0.0582(15) Uani 1 1 d . . .
H15A H 0.4119 -0.2487 0.2111 0.087 Uiso 1 1 calc R . .
H15B H 0.3396 -0.1430 0.2612 0.087 Uiso 1 1 calc R . .
H15C H 0.4873 -0.2475 0.2976 0.087 Uiso 1 1 calc R . .
C16 C 0.4976(4) 0.2288(3) 0.0927(2) 0.0226(8) Uani 1 1 d . . .
C17 C 0.3667(5) 0.4346(3) 0.0417(3) 0.0370(10) Uani 1 1 d . . .
H17A H 0.3639 0.4267 -0.0182 0.055 Uiso 1 1 calc R . .
H17B H 0.3704 0.5149 0.0420 0.055 Uiso 1 1 calc R . .
H17C H 0.2797 0.4240 0.0710 0.055 Uiso 1 1 calc R . .
C21 C 0.4368(4) 0.4621(3) 0.2760(3) 0.0305(9) Uani 1 1 d . . .
H21A H 0.4770 0.4863 0.2196 0.046 Uiso 1 1 calc R . .
H21B H 0.5096 0.4435 0.3217 0.046 Uiso 1 1 calc R . .
H21C H 0.3510 0.5282 0.2855 0.046 Uiso 1 1 calc R . .
C22 C 0.3953(4) 0.3528(3) 0.2779(2) 0.0240(8) Uani 1 1 d . . .
C23 C 0.2547(4) 0.3496(4) 0.2732(3) 0.0326(9) Uani 1 1 d . . .
H23 H 0.1675 0.4155 0.2714 0.039 Uiso 1 1 calc R . .
C24 C 0.2659(4) 0.2337(4) 0.2717(3) 0.0302(9) Uani 1 1 d . . .
C25 C 0.1499(5) 0.1804(4) 0.2642(4) 0.0509(14) Uani 1 1 d . . .
H25A H 0.1746 0.1340 0.2190 0.076 Uiso 1 1 calc R . .
H25B H 0.0572 0.2454 0.2492 0.076 Uiso 1 1 calc R . .
H25C H 0.1421 0.1268 0.3196 0.076 Uiso 1 1 calc R . .
C31 C 0.9714(4) -0.0662(3) 0.4080(3) 0.0294(9) Uani 1 1 d . . .
H31A H 0.9763 0.0155 0.4008 0.044 Uiso 1 1 calc R . .
H31B H 1.0208 -0.1014 0.3602 0.044 Uiso 1 1 calc R . .
H31C H 1.0188 -0.1166 0.4630 0.044 Uiso 1 1 calc R . .
C32 C 0.8158(4) -0.0605(3) 0.4079(2) 0.0229(8) Uani 1 1 d . . .
C33 C 0.7526(4) -0.1353(3) 0.4657(2) 0.0282(8) Uani 1 1 d . . .
H33 H 0.7977 -0.1950 0.5155 0.034 Uiso 1 1 calc R . .
C34 C 0.6127(4) -0.1059(3) 0.4365(2) 0.0253(8) Uani 1 1 d . . .
C35 C 0.4963(5) -0.1560(4) 0.4749(3) 0.0345(10) Uani 1 1 d . . .
H35A H 0.5202 -0.1951 0.5360 0.052 Uiso 1 1 calc R . .
H35B H 0.4889 -0.2154 0.4437 0.052 Uiso 1 1 calc R . .
H35C H 0.4036 -0.0902 0.4701 0.052 Uiso 1 1 calc R . .
B1 B 0.4717(5) 0.0285(4) 0.2947(3) 0.0240(9) Uani 1 1 d . . .
N11 N 0.6169(3) 0.0171(3) 0.1496(2) 0.0211(6) Uani 1 1 d . . .
N12 N 0.5304(3) -0.0238(3) 0.2122(2) 0.0226(6) Uani 1 1 d . . .
N21 N 0.4901(3) 0.2403(3) 0.28065(19) 0.0200(6) Uani 1 1 d . . .
N22 N 0.4083(3) 0.1675(3) 0.2756(2) 0.0222(6) Uani 1 1 d . . .
N31 N 0.7168(3) 0.0146(3) 0.34724(19) 0.0207(6) Uani 1 1 d . . .
N32 N 0.5914(3) -0.0151(3) 0.36409(19) 0.0215(6) Uani 1 1 d . . .
O5 O 0.9634(3) 0.3686(3) 0.4619(2) 0.0425(8) Uani 1 1 d . . .
O6 O 0.7292(3) 0.4821(3) 0.45453(18) 0.0349(7) Uani 1 1 d . . .
O7 O 0.8461(5) 0.5838(3) 0.1624(2) 0.0547(10) Uani 1 1 d . . .
O8 O 0.8717(4) 0.5778(3) 0.30151(19) 0.0461(8) Uani 1 1 d . . .
O9 O 0.7377(3) 0.2655(2) -0.02207(18) 0.0345(7) Uani 1 1 d . . .
O10 O 0.9472(3) 0.2277(2) 0.04969(18) 0.0321(6) Uani 1 1 d . . .
O16 O 0.4002(3) 0.2033(2) 0.06648(18) 0.0299(6) Uani 1 1 d . . .
O17 O 0.4951(3) 0.3423(2) 0.08663(17) 0.0250(6) Uani 1 1 d . . .
S1 S 0.91081(9) 0.03660(8) 0.19493(6) 0.02249(19) Uani 1 1 d . . .
S2 S 0.77109(10) 0.23074(8) 0.38183(6) 0.0223(2) Uani 1 1 d . . .
S3 S 0.75893(9) 0.36328(8) 0.18614(6) 0.01996(19) Uani 1 1 d . . .
W W 0.719992(13) 0.180276(11) 0.249878(8) 0.01611(7) Uani 1 1 d . . .

loop_
_atom_site_aniso_label
_atom_site_aniso_U_11
_atom_site_aniso_U_22
_atom_site_aniso_U_33
_atom_site_aniso_U_23
_atom_site_aniso_U_13
_atom_site_aniso_U_12
C1 0.0236(18) 0.0164(16) 0.0189(18) -0.0045(14) 0.0031(14) -0.0061(14)
C2 0.0203(18) 0.0238(19) 0.026(2) -0.0082(15) 0.0034(15) -0.0104(15)
C3 0.0170(17) 0.0192(17) 0.0255(19) -0.0096(15) 0.0047(14) -0.0065(14)
C4 0.0234(18) 0.0165(16) 0.0178(18) -0.0042(14) 0.0009(14) -0.0084(14)
C5 0.033(2) 0.0216(18) 0.025(2) -0.0023(15) -0.0017(17) -0.0145(16)
C6 0.070(4) 0.056(3) 0.044(3) -0.031(3) 0.009(3) -0.023(3)
C7 0.0213(19) 0.030(2) 0.026(2) -0.0080(17) 0.0075(15) -0.0119(16)
C8 0.062(3) 0.033(2) 0.046(3) -0.010(2) 0.006(2) -0.033(2)
C9 0.032(2) 0.0193(18) 0.027(2) -0.0071(16) 0.0099(17) -0.0054(16)
C10 0.043(3) 0.040(2) 0.054(3) 0.005(2) 0.026(2) -0.016(2)
C11 0.034(2) 0.030(2) 0.030(2) -0.0143(17) 0.0040(17) -0.0100(17)
C12 0.0231(19) 0.0212(18) 0.026(2) -0.0073(15) -0.0055(15) -0.0033(15)
C13 0.041(2) 0.0242(19) 0.027(2) -0.0110(16) -0.0033(17) -0.0121(17)
C14 0.042(2) 0.026(2) 0.031(2) -0.0075(17) -0.0020(18) -0.0194(18)
C15 0.107(5) 0.056(3) 0.044(3) -0.022(2) 0.021(3) -0.065(3)
C16 0.0254(19) 0.0244(18) 0.0184(18) -0.0064(15) 0.0035(15) -0.0081(15)
C17 0.033(2) 0.023(2) 0.046(3) 0.0011(18) -0.016(2) -0.0015(17)
C21 0.028(2) 0.0225(19) 0.043(2) -0.0139(17) 0.0094(18) -0.0073(16)
C22 0.0238(19) 0.0256(19) 0.026(2) -0.0110(16) 0.0085(15) -0.0099(16)
C23 0.0179(19) 0.033(2) 0.050(3) -0.018(2) 0.0064(18) -0.0073(16)
C24 0.0194(19) 0.037(2) 0.038(2) -0.0120(18) 0.0036(17) -0.0116(17)
C25 0.020(2) 0.043(3) 0.100(4) -0.027(3) 0.002(2) -0.015(2)
C31 0.028(2) 0.027(2) 0.030(2) 0.0011(16) -0.0090(17) -0.0095(16)
C32 0.028(2) 0.0215(18) 0.0203(18) -0.0055(14) -0.0017(15) -0.0087(15)
C33 0.041(2) 0.0213(18) 0.023(2) -0.0022(15) -0.0019(17) -0.0125(17)
C34 0.036(2) 0.0239(18) 0.0203(19) -0.0058(15) 0.0075(16) -0.0158(16)
C35 0.045(3) 0.034(2) 0.031(2) -0.0050(18) 0.0112(19) -0.025(2)
B1 0.022(2) 0.030(2) 0.027(2) -0.0092(18) 0.0043(17) -0.0168(18)
N11 0.0244(16) 0.0189(15) 0.0220(16) -0.0044(12) 0.0016(13) -0.0100(13)
N12 0.0242(16) 0.0230(15) 0.0227(16) -0.0037(13) -0.0010(13) -0.0110(13)
N21 0.0206(15) 0.0242(15) 0.0199(15) -0.0072(12) 0.0043(12) -0.0127(12)
N22 0.0195(15) 0.0280(16) 0.0249(16) -0.0094(13) 0.0031(12) -0.0133(13)
N31 0.0231(16) 0.0230(15) 0.0197(16) -0.0049(12) 0.0028(13) -0.0128(13)
N32 0.0253(16) 0.0236(15) 0.0201(16) -0.0039(12) 0.0037(13) -0.0149(13)
O5 0.0369(18) 0.0400(17) 0.054(2) -0.0209(15) -0.0184(15) -0.0069(14)
O6 0.0362(16) 0.0432(17) 0.0327(16) -0.0203(14) 0.0070(13) -0.0156(14)
O7 0.109(3) 0.0487(19) 0.0273(18) -0.0035(15) 0.0070(18) -0.057(2)
O8 0.088(3) 0.0371(17) 0.0328(17) -0.0059(14) 0.0008(16) -0.0470(18)
O9 0.0440(17) 0.0300(14) 0.0240(15) -0.0009(12) 0.0060(13) -0.0092(13)
O10 0.0290(15) 0.0324(14) 0.0343(16) -0.0035(12) 0.0150(12) -0.0142(12)
O16 0.0296(15) 0.0286(14) 0.0322(15) -0.0076(12) -0.0094(12) -0.0083(12)
O17 0.0250(13) 0.0190(12) 0.0288(14) -0.0047(11) -0.0039(11) -0.0041(10)
S1 0.0187(4) 0.0218(4) 0.0257(5) -0.0038(4) 0.0022(4) -0.0062(3)
S2 0.0282(5) 0.0250(4) 0.0185(4) -0.0028(4) 0.0006(4) -0.0164(4)
S3 0.0226(4) 0.0211(4) 0.0185(4) -0.0033(3) 0.0024(3) -0.0114(4)
W 0.01588(10) 0.01845(10) 0.01590(10) -0.00292(6) 0.00156(6) -0.00891(6)

loop_
_atom_type_symbol
_atom_type_description
_atom_type_scat_dispersion_real
_atom_type_scat_dispersion_imag
_atom_type_scat_source
C C 0.0033 0.0016 'International Tables Vol C Tables 4.2.6.8 and 6.1.1.4'
H H 0.0000 0.0000 'International Tables Vol C Tables 4.2.6.8 and 6.1.1.4'
B B 0.0013 0.0007 'International Tables Vol C Tables 4.2.6.8 and 6.1.1.4'
N N 0.0061 0.0033 'International Tables Vol C Tables 4.2.6.8 and 6.1.1.4'
O O 0.0106 0.0060 'International Tables Vol C Tables 4.2.6.8 and 6.1.1.4'
S S 0.1246 0.1234 'International Tables Vol C Tables 4.2.6.8 and 6.1.1.4'
W W -0.8490 6.8722 'International Tables Vol C Tables 4.2.6.8 and 6.1.1.4'

loop_
_geom_angle_atom_site_label_1
_geom_angle_atom_site_label_2
_geom_angle_atom_site_label_3
_geom_angle
_geom_angle_site_symmetry_1
_geom_angle_site_symmetry_3
_geom_angle_publ_flag
C4 C1 C9 124.2(3) . . ?
C4 C1 S1 112.9(2) . . ?
C9 C1 S1 120.5(3) . . ?
C4 C1 W 74.24(19) . . ?
C9 C1 W 133.7(2) . . ?
S1 C1 W 74.13(13) . . ?
C3 C2 C5 125.1(3) . . ?
C3 C2 S2 121.8(3) . . ?
C5 C2 S2 113.1(3) . . ?
C2 C3 C7 125.7(3) . . ?
C2 C3 S3 119.5(3) . . ?
C7 C3 S3 114.8(3) . . ?
N11 C4 C1 118.3(3) . . ?
N11 C4 C16 108.5(3) . . ?
C1 C4 C16 121.3(3) . . ?
N11 C4 W 119.7(2) . . ?
C1 C4 W 66.62(19) . . ?
C16 C4 W 117.5(2) . . ?
O5 C5 O6 124.9(4) . . ?
O5 C5 C2 124.5(4) . . ?
O6 C5 C2 110.5(3) . . ?
O7 C7 O8 122.1(3) . . ?
O7 C7 C3 126.3(4) . . ?
O8 C7 C3 111.6(3) . . ?
O9 C9 O10 124.8(3) . . ?
O9 C9 C1 124.3(4) . . ?
O10 C9 C1 110.9(3) . . ?
N11 C12 C13 107.2(3) . . ?
N11 C12 C11 122.4(3) . . ?
C13 C12 C11 130.5(3) . . ?
C12 C13 C14 107.3(3) . . ?
N12 C14 C13 109.1(3) . . ?
N12 C14 C15 123.6(4) . . ?
C13 C14 C15 127.4(4) . . ?
O16 C16 O17 123.7(3) . . ?
O16 C16 C4 123.3(3) . . ?
O17 C16 C4 112.9(3) . . ?
N21 C22 C23 108.8(3) . . ?
N21 C22 C21 124.9(3) . . ?
C23 C22 C21 126.3(3) . . ?
C24 C23 C22 107.1(3) . . ?
N22 C24 C23 108.1(3) . . ?
N22 C24 C25 122.0(3) . . ?
C23 C24 C25 129.9(4) . . ?
N31 C32 C33 109.2(3) . . ?
N31 C32 C31 123.9(3) . . ?
C33 C32 C31 126.7(3) . . ?
C34 C33 C32 106.8(3) . . ?
N32 C34 C33 107.7(3) . . ?
N32 C34 C35 123.1(4) . . ?
C33 C34 C35 129.2(4) . . ?
N32 B1 N22 109.4(3) . . ?
N32 B1 N12 110.2(3) . . ?
N22 B1 N12 113.9(3) . . ?
C12 N11 N12 110.2(3) . . ?
C12 N11 C4 126.7(3) . . ?
N12 N11 C4 121.0(3) . . ?
C14 N12 N11 106.1(3) . . ?
C14 N12 B1 127.0(3) . . ?
N11 N12 B1 126.6(3) . . ?
C22 N21 N22 106.6(3) . . ?
C22 N21 W 130.8(2) . . ?
N22 N21 W 118.9(2) . . ?
C24 N22 N21 109.4(3) . . ?
C24 N22 B1 126.1(3) . . ?
N21 N22 B1 123.0(3) . . ?
C32 N31 N32 106.9(3) . . ?
C32 N31 W 130.5(2) . . ?
N32 N31 W 121.7(2) . . ?
C34 N32 N31 109.4(3) . . ?
C34 N32 B1 128.6(3) . . ?
N31 N32 B1 120.0(3) . . ?
C5 O6 C6 113.9(3) . . ?
C7 O8 C8 117.6(3) . . ?
C9 O10 C10 115.9(3) . . ?
C16 O17 C17 114.2(3) . . ?
C1 S1 W 59.92(11) . . ?
C2 S2 W 107.23(13) . . ?
C3 S3 W 109.25(12) . . ?
C1 W N21 117.61(12) . . ?
C1 W N31 113.04(12) . . ?
N21 W N31 81.69(11) . . ?
C1 W C4 39.15(13) . . ?
N21 W C4 81.15(12) . . ?
N31 W C4 95.57(11) . . ?
C1 W S3 81.64(9) . . ?
N21 W S3 102.32(8) . . ?
N31 W S3 161.24(8) . . ?
C4 W S3 103.14(9) . . ?
C1 W S1 45.96(9) . . ?
N21 W S1 146.54(8) . . ?
N31 W S1 81.66(8) . . ?
C4 W S1 71.84(9) . . ?
S3 W S1 102.76(3) . . ?
C1 W S2 152.07(10) . . ?
N21 W S2 88.04(8) . . ?
N31 W S2 79.66(8) . . ?
C4 W S2 168.74(9) . . ?
S3 W S2 82.15(3) . . ?
S1 W S2 117.06(3) . . ?

loop_
_geom_bond_atom_site_label_1
_geom_bond_atom_site_label_2
_geom_bond_distance
_geom_bond_site_symmetry_2
_geom_bond_publ_flag
C1 C4 1.467(5) . ?
C1 C9 1.501(5) . ?
C1 S1 1.772(4) . ?
C1 W 2.133(3) . ?
C2 C3 1.359(5) . ?
C2 C5 1.504(5) . ?
C2 S2 1.726(4) . ?
C3 C7 1.471(5) . ?
C3 S3 1.766(4) . ?
C4 N11 1.450(4) . ?
C4 C16 1.506(5) . ?
C4 W 2.236(3) . ?
C5 O5 1.193(5) . ?
C5 O6 1.333(5) . ?
C6 O6 1.464(5) . ?
C7 O7 1.185(5) . ?
C7 O8 1.349(5) . ?
C8 O8 1.448(5) . ?
C9 O9 1.205(5) . ?
C9 O10 1.344(5) . ?
C10 O10 1.447(5) . ?
C11 C12 1.491(5) . ?
C12 N11 1.349(5) . ?
C12 C13 1.378(5) . ?
C13 C14 1.387(6) . ?
C14 N12 1.357(5) . ?
C14 C15 1.500(6) . ?
C16 O16 1.213(4) . ?
C16 O17 1.339(4) . ?
C17 O17 1.460(4) . ?
C21 C22 1.493(5) . ?
C22 N21 1.357(4) . ?
C22 C23 1.395(5) . ?
C23 C24 1.367(5) . ?
C24 N22 1.354(5) . ?
C24 C25 1.498(5) . ?
C31 C32 1.501(5) . ?
C32 N31 1.344(5) . ?
C32 C33 1.402(5) . ?
C33 C34 1.373(6) . ?
C34 N32 1.363(4) . ?
C34 C35 1.498(5) . ?
B1 N32 1.526(5) . ?
B1 N22 1.541(5) . ?
B1 N12 1.580(5) . ?
N11 N12 1.381(4) . ?
N21 N22 1.385(4) . ?
N21 W 2.189(3) . ?
N31 N32 1.384(4) . ?
N31 W 2.234(3) . ?
S1 W 2.3705(9) . ?
S2 W 2.4301(9) . ?
S3 W 2.3472(8) . ?
